data_7205499
loop_
_publ_author_name
'Morales, Dolores'
'P\'erez, Julio'
'Mart\'inez-Garc\'ia, H\'ector'
'Puerto, Marcos'
'del R\'io, Ignacio'

_publ_section_title
;
 Hydrogen-bonded adducts between neutral molecules and
 [Mo(\h3-methallyl)(CO)2(HOC(py)3)]+: snapshots of a deprotonation
;
_journal_issue 1
_journal_name_full CrystEngComm
_journal_page_first 60
_journal_paper_doi 10.1039/c0ce00688b
_journal_volume 13
_journal_year 2011
_chemical_formula_moiety 'C32 H12 B F24, C22 H20 Mo N3 O3, C6 H12 N2 O, 2(C H2 Cl2)'
_chemical_formula_sum 'C62 H48 B Cl4 F24 Mo N5 O4'
_chemical_formula_weight 1631.60
_chemical_name_systematic
;
?
;
_space_group_IT_number 14
_symmetry_cell_setting monoclinic
_symmetry_space_group_name_Hall '-P 2ybc'
_symmetry_space_group_name_H-M 'P 1 21/c 1'
_atom_sites_solution_hydrogens geom
_atom_sites_solution_primary direct
_atom_sites_solution_secondary difmap
_audit_creation_method SHELXL-97
_cell_angle_alpha 90.00
_cell_angle_beta 97.6440(10)
_cell_angle_gamma 90.00
_cell_formula_units_Z 4
_cell_length_a 19.3433(4)
_cell_length_b 21.3842(4)
_cell_length_c 16.9253(3)
_cell_measurement_reflns_used 12607
_cell_measurement_temperature 150(2)
_cell_measurement_theta_max 25.350
_cell_measurement_theta_min 0.407
_cell_volume 6938.8(2)
_computing_cell_refinement 'HKL Scalepack (Otwinowski & Minor 1997)'
_computing_data_collection 'Collect (Bruker AXS BV, 1997-2004)'
_computing_data_reduction 'HKL Denzo and Scalepack (Otwinowski & Minor 1997)'
_computing_molecular_graphics 'PLATON (Spek, 2008)'
_computing_publication_material 'SHELXL-97 (Sheldrick, 2008)'
_computing_structure_refinement 'SHELXL-97 (Sheldrick, 2008)'
_computing_structure_solution 'DIRDIF-2008 (Beurskens et al., 2008)'
_diffrn_ambient_temperature 150(2)
_diffrn_detector_area_resol_mean 9
_diffrn_measured_fraction_theta_full 0.999
_diffrn_measured_fraction_theta_max 0.999
_diffrn_measurement_device '95mm CCD camera on \k-goniostat'
_diffrn_measurement_device_type KappaCCD
_diffrn_measurement_method CCD
_diffrn_radiation_monochromator 'horizonally mounted graphite crystal'
_diffrn_radiation_source 'fine-focus sealed tube'
_diffrn_radiation_type MoK\a
_diffrn_radiation_wavelength 0.71073
_diffrn_reflns_av_R_equivalents 0.0000
_diffrn_reflns_av_sigmaI/netI 0.0490
_diffrn_reflns_limit_h_max 23
_diffrn_reflns_limit_h_min -23
_diffrn_reflns_limit_k_max 0
_diffrn_reflns_limit_k_min -25
_diffrn_reflns_limit_l_max 20
_diffrn_reflns_limit_l_min 0
_diffrn_reflns_number 43998
_diffrn_reflns_theta_full 25.36
_diffrn_reflns_theta_max 25.36
_diffrn_reflns_theta_min 1.06
_exptl_absorpt_coefficient_mu 0.457
_exptl_absorpt_correction_T_max 0.915
_exptl_absorpt_correction_T_min 0.890
_exptl_absorpt_correction_type multi-scan
_exptl_absorpt_process_details
;
R.H. Blessing, Acta Cryst. (1995), A51, 33-38
;
_exptl_crystal_colour orange
_exptl_crystal_density_diffrn 1.562
_exptl_crystal_density_method 'not measured'
_exptl_crystal_description prism
_exptl_crystal_F_000 3272
_exptl_crystal_size_max 0.25
_exptl_crystal_size_mid 0.22
_exptl_crystal_size_min 0.20
_refine_diff_density_max 1.635
_refine_diff_density_min -1.019
_refine_diff_density_rms 0.194
_refine_ls_extinction_method none
_refine_ls_goodness_of_fit_ref 1.001
_refine_ls_hydrogen_treatment mixed
_refine_ls_matrix_type full
_refine_ls_number_parameters 903
_refine_ls_number_reflns 12703
_refine_ls_number_restraints 1
_refine_ls_restrained_S_all 1.001
_refine_ls_R_factor_all 0.0944
_refine_ls_R_factor_gt 0.0731
_refine_ls_shift/su_max 0.004
_refine_ls_shift/su_mean 0.000
_refine_ls_structure_factor_coef Fsqd
_refine_ls_weighting_details
; calc
[1.00000+-1.00000exp(-60.00(sin\q/\l)^2^)]/
[\s^2^(Fo^2^)+0.0000+19.2780*P+(0.1362P)^2^+0.0000sin\q/\l]
where P = 0.33333Fo^2^ + 0.66667Fc^2^
;
_refine_ls_weighting_scheme calc
_refine_ls_wR_factor_gt 0.2106
_refine_ls_wR_factor_ref 0.2256
_reflns_number_gt 9998
_reflns_number_total 12703
_reflns_threshold_expression >2\s(I)
_cod_data_source_file C0CE00688B.TXT
_cod_data_source_block 1H_DMPU_(mp175)
_cod_original_sg_symbol_H-M 'P 21/c'
_cod_database_code 7205499

loop_
_symmetry_equiv_pos_as_xyz
'x, y, z'
'-x, y+1/2, -z+1/2'
'-x, -y, -z'
'x, -y-1/2, z-1/2'

loop_
_atom_site_label
_atom_site_type_symbol
_atom_site_fract_x
_atom_site_fract_y
_atom_site_fract_z
_atom_site_U_iso_or_equiv
_atom_site_adp_type
_atom_site_occupancy
_atom_site_symmetry_multiplicity
_atom_site_calc_flag
_atom_site_refinement_flags
_atom_site_disorder_assembly
_atom_site_disorder_group
C1 C 0.7040(3) 0.3092(2) 0.2055(4) 0.0426(13) Uani 1 1 d . . .
H1A H 0.7363 0.3362 0.1823 0.051 Uiso 1 1 calc R . .
H1B H 0.6553 0.3183 0.1875 0.051 Uiso 1 1 calc R . .
C2 C 0.7215(3) 0.2935(2) 0.2857(4) 0.0429(13) Uani 1 1 d . . .
C3 C 0.7921(3) 0.2761(3) 0.3068(4) 0.0529(16) Uani 1 1 d . . .
H3A H 0.8058 0.2629 0.3615 0.063 Uiso 1 1 calc R . .
H3B H 0.8268 0.3018 0.2858 0.063 Uiso 1 1 calc R . .
C4 C 0.6697(4) 0.2929(3) 0.3445(4) 0.0534(16) Uani 1 1 d . . .
H4A H 0.6926 0.2806 0.3959 0.080 Uiso 1 1 calc R . .
H4B H 0.6330 0.2638 0.3271 0.080 Uiso 1 1 calc R . .
H4C H 0.6503 0.3340 0.3480 0.080 Uiso 1 1 calc R . .
C5 C 0.6717(2) 0.1044(2) 0.3118(3) 0.0241(9) Uani 1 1 d . . .
C6 C 0.8928(2) 0.1147(2) 0.3920(3) 0.0318(11) Uani 1 1 d . . .
C7 C 0.9922(3) 0.1817(4) 0.4446(5) 0.0643(19) Uani 1 1 d . . .
H7A H 0.9959 0.2269 0.4469 0.077 Uiso 1 1 calc R . .
H7B H 1.0158 0.1650 0.4943 0.077 Uiso 1 1 calc R . .
C8 C 1.0261(3) 0.1591(4) 0.3801(5) 0.076(2) Uani 1 1 d . . .
H8A H 1.0162 0.1880 0.3359 0.091 Uiso 1 1 calc R . .
H8B H 1.0760 0.1601 0.3967 0.091 Uiso 1 1 calc R . .
C9 C 1.0079(3) 0.0978(4) 0.3514(5) 0.072(2) Uani 1 1 d . . .
H9A H 1.0348 0.0676 0.3855 0.086 Uiso 1 1 calc R . .
H9B H 1.0209 0.0934 0.2982 0.086 Uiso 1 1 calc R . .
C10 C 0.8349(3) 0.1988(3) 0.2180(4) 0.0444(14) Uani 1 1 d . . .
C11 C 0.1222(17) -0.0540(13) 0.1027(15) 0.33(2) Uani 1 1 d . . .
H11A H 0.0775 -0.0338 0.0875 0.396 Uiso 1 1 calc R . .
H11B H 0.1209 -0.0729 0.1546 0.396 Uiso 1 1 calc R . .
C12 C 0.5335(4) 0.0958(3) 0.0216(4) 0.0534(15) Uani 1 1 d . . .
H12A H 0.4976 0.1218 0.0397 0.064 Uiso 1 1 calc R . .
H12B H 0.5148 0.0780 -0.0294 0.064 Uiso 1 1 calc R . .
C15 C 0.8777(3) 0.1934(3) 0.4922(4) 0.0458(14) Uani 1 1 d . . .
H15A H 0.9038 0.2274 0.5184 0.069 Uiso 1 1 calc R . .
H15B H 0.8676 0.1633 0.5312 0.069 Uiso 1 1 calc R . .
H15C H 0.8348 0.2091 0.4641 0.069 Uiso 1 1 calc R . .
C16 C 0.9082(3) 0.0313(3) 0.2984(5) 0.0596(17) Uani 1 1 d . . .
H16A H 0.9451 0.0145 0.2721 0.089 Uiso 1 1 calc R . .
H16B H 0.8711 0.0457 0.2593 0.089 Uiso 1 1 calc R . .
H16C H 0.8909 -0.0006 0.3305 0.089 Uiso 1 1 calc R . .
C20 C 0.7375(3) 0.2302(3) 0.1121(3) 0.0392(12) Uani 1 1 d . . .
C31 C 0.7011(2) 0.0655(2) 0.2465(3) 0.0269(10) Uani 1 1 d . . .
C32 C 0.6991(3) 0.0011(2) 0.2392(3) 0.0345(11) Uani 1 1 d . . .
H32 H 0.6789 -0.0234 0.2753 0.041 Uiso 1 1 calc R . .
C33 C 0.7277(3) -0.0259(3) 0.1770(4) 0.0452(14) Uani 1 1 d . . .
H33 H 0.7277 -0.0691 0.1715 0.054 Uiso 1 1 calc R . .
C34 C 0.7561(3) 0.0106(3) 0.1238(4) 0.0472(14) Uani 1 1 d . . .
H34 H 0.7750 -0.0073 0.0814 0.057 Uiso 1 1 calc R . .
C35 C 0.7566(3) 0.0750(3) 0.1338(3) 0.0405(13) Uani 1 1 d . . .
H35 H 0.7759 0.1001 0.0976 0.049 Uiso 1 1 calc R . .
C41 C 0.6568(2) 0.0686(2) 0.3858(3) 0.0263(10) Uani 1 1 d . . .
C42 C 0.6785(2) 0.0911(2) 0.4621(3) 0.0306(10) Uani 1 1 d . . .
H42 H 0.7050 0.1274 0.4702 0.037 Uiso 1 1 calc R . .
C43 C 0.6593(3) 0.0577(3) 0.5258(3) 0.0382(12) Uani 1 1 d . . .
H43 H 0.6730 0.0715 0.5777 0.046 Uiso 1 1 calc R . .
C44 C 0.6201(3) 0.0045(3) 0.5126(3) 0.0403(13) Uani 1 1 d . . .
H44 H 0.6072 -0.0185 0.5549 0.048 Uiso 1 1 calc R . .
C45 C 0.6004(3) -0.0143(2) 0.4346(3) 0.0430(13) Uani 1 1 d . . .
H45 H 0.5736 -0.0503 0.4254 0.052 Uiso 1 1 calc R . .
C51 C 0.6066(2) 0.1381(2) 0.2706(3) 0.0228(9) Uani 1 1 d . . .
C52 C 0.5385(2) 0.1219(2) 0.2797(3) 0.0267(10) Uani 1 1 d . . .
H52 H 0.5296 0.0901 0.3144 0.032 Uiso 1 1 calc R . .
C53 C 0.4840(2) 0.1540(2) 0.2361(3) 0.0291(10) Uani 1 1 d . . .
H53 H 0.4380 0.1445 0.2420 0.035 Uiso 1 1 calc R . .
C54 C 0.4984(2) 0.2000(2) 0.1840(3) 0.0293(10) Uani 1 1 d . . .
H54 H 0.4625 0.2215 0.1535 0.035 Uiso 1 1 calc R . .
C55 C 0.5671(3) 0.2137(2) 0.1777(3) 0.0314(11) Uani 1 1 d . . .
H55 H 0.5768 0.2447 0.1422 0.038 Uiso 1 1 calc R . .
C61 C 0.3264(2) 0.2037(2) 0.3389(3) 0.0225(9) Uani 1 1 d . . .
C62 C 0.3772(2) 0.1803(2) 0.3982(3) 0.0236(9) Uani 1 1 d . . .
H62 H 0.3677 0.1436 0.4242 0.028 Uiso 1 1 calc R . .
C63 C 0.4407(2) 0.2092(2) 0.4197(3) 0.0247(9) Uani 1 1 d . . .
C64 C 0.4577(2) 0.2639(2) 0.3824(3) 0.0268(10) Uani 1 1 d . . .
H64 H 0.5005 0.2834 0.3964 0.032 Uiso 1 1 calc R . .
C65 C 0.4081(2) 0.2887(2) 0.3232(3) 0.0259(10) Uani 1 1 d . . .
C66 C 0.3441(2) 0.2594(2) 0.3022(3) 0.0239(9) Uani 1 1 d . . .
H66 H 0.3120 0.2772 0.2628 0.029 Uiso 1 1 calc R . .
C67 C 0.4921(2) 0.1791(2) 0.4828(3) 0.0310(10) Uani 1 1 d . . .
C68 C 0.4266(3) 0.3472(2) 0.2817(3) 0.0323(11) Uani 1 1 d . . .
C71 C 0.2312(2) 0.1167(2) 0.3711(3) 0.0212(9) Uani 1 1 d . . .
C72 C 0.2309(2) 0.1370(2) 0.4495(3) 0.0258(10) Uani 1 1 d . . .
H72 H 0.2504 0.1757 0.4645 0.031 Uiso 1 1 calc R . .
C73 C 0.2025(2) 0.1013(2) 0.5059(3) 0.0292(10) Uani 1 1 d . . .
C74 C 0.1738(2) 0.0432(2) 0.4867(3) 0.0317(11) Uani 1 1 d . . .
H74 H 0.1565 0.0187 0.5250 0.038 Uiso 1 1 calc R . .
C75 C 0.1715(2) 0.0224(2) 0.4086(3) 0.0282(10) Uani 1 1 d . . .
C76 C 0.1994(2) 0.0588(2) 0.3519(3) 0.0236(9) Uani 1 1 d . . .
H76 H 0.1967 0.0442 0.2998 0.028 Uiso 1 1 calc R . .
C77 C 0.2013(3) 0.1265(3) 0.5874(3) 0.0401(12) Uani 1 1 d . . .
C78 C 0.1380(3) -0.0384(2) 0.3837(3) 0.0348(11) Uani 1 1 d . . .
C81 C 0.2896(2) 0.12114(19) 0.2330(3) 0.0216(9) Uani 1 1 d . . .
C82 C 0.3246(2) 0.0644(2) 0.2490(3) 0.0244(9) Uani 1 1 d . . .
H82 H 0.3263 0.0468 0.2994 0.029 Uiso 1 1 calc R . .
C83 C 0.3571(2) 0.0335(2) 0.1915(3) 0.0300(10) Uani 1 1 d . . .
C84 C 0.3561(3) 0.0581(2) 0.1158(3) 0.0309(10) Uani 1 1 d . . .
H84 H 0.3776 0.0374 0.0773 0.037 Uiso 1 1 calc R . .
C85 C 0.3221(2) 0.1146(2) 0.0992(3) 0.0293(10) Uani 1 1 d . . .
C86 C 0.2901(2) 0.1452(2) 0.1566(3) 0.0249(9) Uani 1 1 d . . .
H86 H 0.2681 0.1832 0.1437 0.030 Uiso 1 1 calc R . .
C87 C 0.3202(3) 0.1438(3) 0.0188(3) 0.0393(12) Uani 1 1 d . . .
C88 C 0.3962(3) -0.0258(2) 0.2147(3) 0.0384(12) Uani 1 1 d . . .
C91 C 0.1898(2) 0.2014(2) 0.2665(3) 0.0250(9) Uani 1 1 d . . .
C92 C 0.1697(2) 0.2583(2) 0.2978(3) 0.0314(11) Uani 1 1 d . . .
H92 H 0.1992 0.2774 0.3386 0.038 Uiso 1 1 calc R . .
C93 C 0.1067(3) 0.2869(2) 0.2695(4) 0.0378(12) Uani 1 1 d . . .
C94 C 0.0618(3) 0.2607(3) 0.2090(3) 0.0422(14) Uani 1 1 d . . .
H94 H 0.0201 0.2804 0.1898 0.051 Uiso 1 1 calc R . .
C95 C 0.0797(3) 0.2044(3) 0.1770(3) 0.0392(13) Uani 1 1 d . . .
C96 C 0.1425(2) 0.1757(2) 0.2061(3) 0.0317(11) Uani 1 1 d . . .
H96 H 0.1534 0.1376 0.1841 0.038 Uiso 1 1 calc R . .
C97 C 0.0871(3) 0.3467(3) 0.3071(5) 0.0557(18) Uani 1 1 d . . .
C98 C 0.0335(3) 0.1711(4) 0.1115(4) 0.0619(19) Uani 1 1 d . . .
N1 N 0.7296(2) 0.10186(19) 0.1946(2) 0.0309(9) Uani 1 1 d . . .
N2 N 0.62054(19) 0.18416(18) 0.2206(2) 0.0252(8) Uani 1 1 d . . .
N3 N 0.6179(2) 0.0169(2) 0.3719(3) 0.0370(10) Uani 1 1 d . . .
N4 N 0.9181(2) 0.1639(2) 0.4363(3) 0.0391(10) Uani 1 1 d . . .
N5 N 0.9345(2) 0.0830(2) 0.3485(3) 0.0408(11) Uani 1 1 d . . .
O1 O 0.72198(15) 0.15328(14) 0.33365(19) 0.0245(7) Uani 1 1 d D . .
O2 O 0.82983(16) 0.09769(15) 0.3909(2) 0.0355(8) Uani 1 1 d . . .
O10 O 0.8942(3) 0.1965(2) 0.2135(3) 0.0689(13) Uiso 1 1 d . . .
O20 O 0.7407(2) 0.2448(2) 0.0469(3) 0.0553(11) Uiso 1 1 d . . .
F1 F 0.55586(17) 0.20391(16) 0.4883(2) 0.0567(10) Uani 1 1 d . . .
F2 F 0.49932(15) 0.11801(13) 0.47061(18) 0.0383(7) Uani 1 1 d . . .
F3 F 0.47229(19) 0.18366(18) 0.55549(18) 0.0543(9) Uani 1 1 d . . .
F4 F 0.48900(19) 0.34363(15) 0.2565(3) 0.0616(10) Uani 1 1 d . . .
F5 F 0.4305(2) 0.39693(14) 0.3289(2) 0.0604(10) Uani 1 1 d . . .
F6 F 0.3825(2) 0.36088(19) 0.2177(3) 0.0791(14) Uani 1 1 d . . .
F7 F 0.2106(6) 0.0880(3) 0.6429(3) 0.179(4) Uani 1 1 d . . .
F8 F 0.2440(6) 0.1673(5) 0.6089(4) 0.222(6) Uani 1 1 d . . .
F9 F 0.1457(4) 0.1502(6) 0.5970(4) 0.240(7) Uani 1 1 d . . .
F10 F 0.08942(17) -0.05584(15) 0.4287(2) 0.0515(9) Uani 1 1 d . . .
F11 F 0.1059(2) -0.03787(16) 0.3095(2) 0.0600(10) Uani 1 1 d . . .
F12 F 0.18369(17) -0.08585(14) 0.3882(3) 0.0595(10) Uani 1 1 d . . .
F13 F 0.3405(4) 0.2023(2) 0.0219(2) 0.110(2) Uani 1 1 d . . .
F14 F 0.3591(3) 0.1151(2) -0.0283(2) 0.0812(14) Uani 1 1 d . . .
F15 F 0.2577(2) 0.1429(3) -0.0223(3) 0.0944(17) Uani 1 1 d . . .
F16 F 0.4111(2) -0.05869(17) 0.1532(2) 0.0688(11) Uani 1 1 d . . .
F17 F 0.3602(2) -0.06382(16) 0.2550(3) 0.0829(15) Uani 1 1 d . . .
F18 F 0.4561(2) -0.01531(18) 0.2603(3) 0.0881(16) Uani 1 1 d . . .
F19 F 0.0093(2) 0.1173(2) 0.1352(3) 0.0853(14) Uani 1 1 d . . .
F20 F -0.0224(2) 0.2054(2) 0.0836(3) 0.0800(14) Uani 1 1 d . . .
F21 F 0.0666(2) 0.1599(4) 0.0494(3) 0.118(2) Uani 1 1 d . . .
F22 F 0.0603(5) 0.3383(2) 0.3697(4) 0.175(4) Uani 1 1 d . . .
F23 F 0.1351(3) 0.3861(2) 0.3172(6) 0.148(3) Uani 1 1 d . . .
F24 F 0.0384(4) 0.3779(3) 0.2606(5) 0.146(3) Uani 1 1 d . . .
Mo1 Mo 0.73504(2) 0.203758(19) 0.22152(3) 0.02791(16) Uani 1 1 d . . .
B1 B 0.2588(2) 0.1618(2) 0.3031(3) 0.0221(10) Uani 1 1 d . . .
Cl1 Cl 0.1302(5) -0.1125(3) 0.0362(3) 0.257(4) Uani 1 1 d . . .
Cl2 Cl 0.1787(4) -0.0028(4) 0.1119(4) 0.277(4) Uani 1 1 d . . .
Cl3 Cl 0.55447(10) 0.03538(8) 0.09011(10) 0.0656(5) Uani 1 1 d . . .
Cl4 Cl 0.60559(9) 0.14254(8) 0.00919(10) 0.0593(4) Uani 1 1 d . . .
H1 H 0.761(2) 0.135(3) 0.349(4) 0.071 Uiso 1 1 d D . .

loop_
_atom_site_aniso_label
_atom_site_aniso_U_11
_atom_site_aniso_U_22
_atom_site_aniso_U_33
_atom_site_aniso_U_23
_atom_site_aniso_U_13
_atom_site_aniso_U_12
C1 0.053(3) 0.023(2) 0.053(4) 0.009(2) 0.012(3) -0.005(2)
C2 0.057(4) 0.022(2) 0.050(3) 0.004(2) 0.005(3) -0.007(2)
C3 0.056(4) 0.038(3) 0.060(4) 0.005(3) -0.008(3) -0.016(3)
C4 0.085(5) 0.029(3) 0.049(4) -0.004(2) 0.019(3) 0.006(3)
C5 0.022(2) 0.021(2) 0.029(2) 0.0017(18) 0.0022(18) -0.0036(17)
C6 0.029(2) 0.025(2) 0.041(3) 0.010(2) 0.003(2) 0.0024(19)
C7 0.031(3) 0.075(5) 0.089(5) -0.015(4) 0.016(3) -0.020(3)
C8 0.032(3) 0.102(6) 0.097(6) -0.023(5) 0.025(4) -0.020(4)
C9 0.032(3) 0.091(6) 0.095(6) -0.033(5) 0.022(3) 0.000(3)
C10 0.018(2) 0.058(4) 0.060(4) 0.017(3) 0.013(2) -0.004(2)
C11 0.47(5) 0.32(3) 0.22(2) -0.17(2) 0.14(3) -0.25(3)
C12 0.061(4) 0.054(4) 0.043(3) -0.003(3) 0.001(3) 0.003(3)
C15 0.040(3) 0.035(3) 0.065(4) -0.005(3) 0.018(3) -0.003(2)
C16 0.048(4) 0.051(4) 0.079(5) -0.020(3) 0.010(3) 0.002(3)
C20 0.040(3) 0.047(3) 0.033(3) 0.014(2) 0.014(2) -0.005(2)
C31 0.023(2) 0.028(2) 0.029(2) 0.0016(19) 0.0008(19) 0.0040(18)
C32 0.035(3) 0.028(3) 0.039(3) -0.004(2) 0.001(2) 0.001(2)
C33 0.048(3) 0.036(3) 0.051(4) -0.012(3) 0.004(3) 0.007(2)
C34 0.050(3) 0.049(3) 0.045(3) -0.012(3) 0.015(3) 0.012(3)
C35 0.036(3) 0.049(3) 0.039(3) 0.000(2) 0.014(2) 0.011(2)
C41 0.024(2) 0.023(2) 0.032(2) 0.0052(19) 0.0030(19) -0.0010(18)
C42 0.026(2) 0.038(3) 0.028(2) 0.005(2) 0.0037(19) -0.002(2)
C43 0.031(3) 0.054(3) 0.030(3) 0.006(2) 0.004(2) 0.003(2)
C44 0.041(3) 0.041(3) 0.040(3) 0.015(2) 0.009(2) 0.001(2)
C45 0.053(3) 0.030(3) 0.048(3) 0.010(2) 0.011(3) -0.009(2)
C51 0.024(2) 0.025(2) 0.020(2) -0.0018(17) 0.0046(17) -0.0033(17)
C52 0.029(2) 0.027(2) 0.025(2) -0.0021(18) 0.0062(19) -0.0046(19)
C53 0.023(2) 0.034(3) 0.032(3) -0.008(2) 0.0099(19) -0.0030(19)
C54 0.025(2) 0.031(3) 0.031(3) -0.002(2) 0.001(2) 0.0050(19)
C55 0.032(3) 0.031(3) 0.031(3) 0.006(2) 0.006(2) 0.002(2)
C61 0.023(2) 0.022(2) 0.023(2) -0.0015(17) 0.0054(18) 0.0014(17)
C62 0.027(2) 0.021(2) 0.023(2) -0.0006(17) 0.0055(18) 0.0005(17)
C63 0.027(2) 0.022(2) 0.026(2) -0.0064(18) 0.0048(19) 0.0010(17)
C64 0.025(2) 0.025(2) 0.031(3) -0.0062(19) 0.0051(19) -0.0023(18)
C65 0.030(2) 0.021(2) 0.028(2) -0.0023(18) 0.0088(19) -0.0024(18)
C66 0.025(2) 0.021(2) 0.026(2) -0.0001(17) 0.0040(18) 0.0010(17)
C67 0.027(2) 0.033(3) 0.031(3) -0.001(2) -0.003(2) -0.003(2)
C68 0.035(3) 0.022(2) 0.040(3) 0.000(2) 0.004(2) -0.0056(19)
C71 0.019(2) 0.023(2) 0.021(2) 0.0027(17) 0.0027(17) 0.0032(16)
C72 0.022(2) 0.025(2) 0.031(2) 0.0031(19) 0.0038(19) 0.0003(17)
C73 0.025(2) 0.037(3) 0.026(2) 0.005(2) 0.0057(19) 0.003(2)
C74 0.026(2) 0.040(3) 0.031(3) 0.013(2) 0.010(2) 0.003(2)
C75 0.019(2) 0.027(2) 0.038(3) 0.008(2) 0.0043(19) 0.0022(18)
C76 0.018(2) 0.029(2) 0.025(2) -0.0004(18) 0.0042(17) 0.0006(17)
C77 0.044(3) 0.051(3) 0.028(3) -0.001(2) 0.016(2) -0.007(3)
C78 0.030(3) 0.034(3) 0.041(3) 0.008(2) 0.009(2) -0.003(2)
C81 0.018(2) 0.020(2) 0.026(2) -0.0007(17) 0.0028(17) -0.0031(16)
C82 0.026(2) 0.022(2) 0.026(2) 0.0008(18) 0.0060(18) -0.0055(17)
C83 0.031(2) 0.023(2) 0.037(3) -0.004(2) 0.012(2) -0.0036(19)
C84 0.034(2) 0.027(2) 0.034(3) -0.008(2) 0.011(2) -0.001(2)
C85 0.029(2) 0.034(3) 0.025(2) -0.001(2) 0.0059(19) -0.005(2)
C86 0.024(2) 0.025(2) 0.026(2) 0.0024(18) 0.0049(18) -0.0016(17)
C87 0.041(3) 0.049(3) 0.029(3) 0.000(2) 0.010(2) -0.001(2)
C88 0.047(3) 0.025(3) 0.046(3) -0.004(2) 0.017(3) 0.003(2)
C91 0.025(2) 0.025(2) 0.026(2) 0.0059(18) 0.0073(19) -0.0012(17)
C92 0.023(2) 0.031(3) 0.042(3) 0.005(2) 0.011(2) 0.0010(19)
C93 0.030(3) 0.032(3) 0.055(3) 0.016(2) 0.019(2) 0.007(2)
C94 0.025(2) 0.051(3) 0.052(3) 0.026(3) 0.008(2) 0.010(2)
C95 0.024(2) 0.062(4) 0.032(3) 0.018(2) 0.004(2) 0.000(2)
C96 0.028(2) 0.040(3) 0.027(2) 0.008(2) 0.005(2) -0.001(2)
C97 0.044(3) 0.035(3) 0.094(5) 0.015(3) 0.029(3) 0.016(3)
C98 0.042(3) 0.108(6) 0.032(3) 0.006(3) -0.010(3) 0.010(4)
N1 0.028(2) 0.034(2) 0.032(2) -0.0008(17) 0.0070(17) 0.0053(16)
N2 0.0229(18) 0.0263(19) 0.027(2) 0.0036(16) 0.0049(16) -0.0024(15)
N3 0.044(2) 0.032(2) 0.036(2) 0.0035(18) 0.008(2) -0.0083(19)
N4 0.026(2) 0.039(2) 0.054(3) -0.003(2) 0.013(2) -0.0057(18)
N5 0.028(2) 0.044(3) 0.052(3) -0.004(2) 0.007(2) 0.0054(19)
O1 0.0217(15) 0.0220(16) 0.0290(17) 0.0029(13) 0.0008(13) -0.0041(12)
O2 0.0219(16) 0.0308(18) 0.054(2) 0.0092(16) 0.0039(15) -0.0014(14)
F1 0.0318(16) 0.053(2) 0.079(3) 0.0180(18) -0.0178(17) -0.0115(14)
F2 0.0379(16) 0.0309(15) 0.0431(17) 0.0014(13) -0.0059(13) 0.0058(12)
F3 0.066(2) 0.069(2) 0.0256(16) -0.0029(15) -0.0027(15) 0.0166(18)
F4 0.064(2) 0.0383(18) 0.093(3) 0.0126(18) 0.048(2) 0.0001(16)
F5 0.097(3) 0.0237(16) 0.067(2) -0.0078(15) 0.037(2) -0.0124(17)
F6 0.083(3) 0.067(2) 0.077(3) 0.044(2) -0.028(2) -0.039(2)
F7 0.412(14) 0.099(4) 0.029(2) 0.006(3) 0.033(4) 0.051(6)
F8 0.321(12) 0.297(11) 0.069(4) -0.108(6) 0.108(6) -0.230(10)
F9 0.170(7) 0.461(17) 0.073(4) -0.137(7) -0.037(4) 0.196(10)
F10 0.0444(18) 0.0397(17) 0.075(2) 0.0055(16) 0.0235(17) -0.0155(14)
F11 0.072(2) 0.048(2) 0.056(2) 0.0013(16) -0.0073(18) -0.0296(18)
F12 0.0410(18) 0.0296(16) 0.109(3) -0.0079(18) 0.0156(19) 0.0018(14)
F13 0.232(7) 0.062(3) 0.039(2) 0.0085(19) 0.033(3) -0.055(3)
F14 0.109(3) 0.104(3) 0.038(2) 0.015(2) 0.041(2) 0.037(3)
F15 0.064(3) 0.169(5) 0.049(2) 0.046(3) 0.003(2) 0.013(3)
F16 0.100(3) 0.045(2) 0.064(2) -0.0105(18) 0.023(2) 0.030(2)
F17 0.106(3) 0.0319(19) 0.125(4) 0.028(2) 0.069(3) 0.021(2)
F18 0.078(3) 0.041(2) 0.130(4) -0.012(2) -0.043(3) 0.0210(19)
F19 0.077(3) 0.081(3) 0.085(3) -0.007(3) -0.036(2) -0.013(2)
F20 0.043(2) 0.131(4) 0.058(2) 0.026(2) -0.0200(19) 0.009(2)
F21 0.058(3) 0.246(8) 0.046(3) -0.045(3) -0.004(2) 0.013(4)
F22 0.346(11) 0.052(3) 0.169(6) -0.005(3) 0.191(8) 0.026(4)
F23 0.080(3) 0.066(3) 0.307(10) -0.087(5) 0.054(5) -0.008(3)
F24 0.147(5) 0.085(4) 0.191(7) -0.018(4) -0.028(5) 0.081(4)
Mo1 0.0236(2) 0.0282(2) 0.0329(3) 0.00701(17) 0.00720(17) -0.00317(15)
B1 0.020(2) 0.024(2) 0.021(2) 0.001(2) 0.0020(19) -0.0009(19)
Cl1 0.448(11) 0.176(5) 0.154(4) -0.033(4) 0.064(5) -0.086(6)
Cl2 0.266(7) 0.322(8) 0.261(7) -0.167(7) 0.101(6) -0.170(7)
Cl3 0.0768(11) 0.0617(10) 0.0546(10) 0.0104(8) -0.0050(8) -0.0116(8)
Cl4 0.0661(10) 0.0622(10) 0.0498(9) 0.0026(7) 0.0084(8) -0.0058(8)

loop_
_atom_type_symbol
_atom_type_description
_atom_type_scat_dispersion_real
_atom_type_scat_dispersion_imag
_atom_type_scat_source
C C 0.0033 0.0016 'International Tables Vol C Tables 4.2.6.8 and 6.1.1.4'
H H 0.0000 0.0000 'International Tables Vol C Tables 4.2.6.8 and 6.1.1.4'
C C 0.0033 0.0016 'International Tables Vol C Tables 4.2.6.8 and 6.1.1.4'
N N 0.0061 0.0033 'International Tables Vol C Tables 4.2.6.8 and 6.1.1.4'
O O 0.0106 0.0060 'International Tables Vol C Tables 4.2.6.8 and 6.1.1.4'
F F 0.0171 0.0103 'International Tables Vol C Tables 4.2.6.8 and 6.1.1.4'
Mo Mo -1.6832 0.6857 'International Tables Vol C Tables 4.2.6.8 and 6.1.1.4'
B B 0.0013 0.0007 'International Tables Vol C Tables 4.2.6.8 and 6.1.1.4'
Cl Cl 0.1484 0.1585 'International Tables Vol C Tables 4.2.6.8 and 6.1.1.4'

loop_
_geom_angle_atom_site_label_1
_geom_angle_atom_site_label_2
_geom_angle_atom_site_label_3
_geom_angle
_geom_angle_site_symmetry_1
_geom_angle_site_symmetry_3
_geom_angle_publ_flag
C2 C1 Mo1 68.3(3) . . ?
C2 C1 H1A 116.8 . . ?
Mo1 C1 H1A 116.8 . . ?
C2 C1 H1B 116.8 . . ?
Mo1 C1 H1B 116.8 . . ?
H1A C1 H1B 113.9 . . ?
C1 C2 C3 114.2(6) . . ?
C1 C2 C4 123.4(6) . . ?
C3 C2 C4 122.4(6) . . ?
C1 C2 Mo1 76.3(3) . . ?
C3 C2 Mo1 74.1(3) . . ?
C4 C2 Mo1 116.4(4) . . ?
C2 C3 Mo1 69.6(3) . . ?
C2 C3 H3A 116.7 . . ?
Mo1 C3 H3A 116.7 . . ?
C2 C3 H3B 116.7 . . ?
Mo1 C3 H3B 116.7 . . ?
H3A C3 H3B 113.7 . . ?
C2 C4 H4A 109.5 . . ?
C2 C4 H4B 109.5 . . ?
H4A C4 H4B 109.5 . . ?
C2 C4 H4C 109.5 . . ?
H4A C4 H4C 109.5 . . ?
H4B C4 H4C 109.5 . . ?
O1 C5 C41 110.3(4) . . ?
O1 C5 C51 105.1(3) . . ?
C41 C5 C51 112.0(3) . . ?
O1 C5 C31 105.9(3) . . ?
C41 C5 C31 116.3(4) . . ?
C51 C5 C31 106.5(3) . . ?
O2 C6 N5 119.5(5) . . ?
O2 C6 N4 120.6(4) . . ?
N5 C6 N4 119.9(4) . . ?
C8 C7 N4 112.3(6) . . ?
C8 C7 H7A 109.1 . . ?
N4 C7 H7A 109.1 . . ?
C8 C7 H7B 109.1 . . ?
N4 C7 H7B 109.1 . . ?
H7A C7 H7B 107.9 . . ?
C9 C8 C7 116.9(6) . . ?
C9 C8 H8A 108.1 . . ?
C7 C8 H8A 108.1 . . ?
C9 C8 H8B 108.1 . . ?
C7 C8 H8B 108.1 . . ?
H8A C8 H8B 107.3 . . ?
C8 C9 N5 114.1(5) . . ?
C8 C9 H9A 108.7 . . ?
N5 C9 H9A 108.7 . . ?
C8 C9 H9B 108.7 . . ?
N5 C9 H9B 108.7 . . ?
H9A C9 H9B 107.6 . . ?
O10 C10 Mo1 177.8(6) . . ?
Cl2 C11 Cl1 117.6(17) . . ?
Cl2 C11 H11A 107.9 . . ?
Cl1 C11 H11A 107.9 . . ?
Cl2 C11 H11B 107.9 . . ?
Cl1 C11 H11B 107.9 . . ?
H11A C11 H11B 107.2 . . ?
Cl3 C12 Cl4 112.6(4) . . ?
Cl3 C12 H12A 109.1 . . ?
Cl4 C12 H12A 109.1 . . ?
Cl3 C12 H12B 109.1 . . ?
Cl4 C12 H12B 109.1 . . ?
H12A C12 H12B 107.8 . . ?
N4 C15 H15A 109.5 . . ?
N4 C15 H15B 109.5 . . ?
H15A C15 H15B 109.5 . . ?
N4 C15 H15C 109.5 . . ?
H15A C15 H15C 109.5 . . ?
H15B C15 H15C 109.5 . . ?
N5 C16 H16A 109.5 . . ?
N5 C16 H16B 109.5 . . ?
H16A C16 H16B 109.5 . . ?
N5 C16 H16C 109.5 . . ?
H16A C16 H16C 109.5 . . ?
H16B C16 H16C 109.5 . . ?
O20 C20 Mo1 177.9(5) . . ?
N1 C31 C32 121.8(4) . . ?
N1 C31 C5 112.1(4) . . ?
C32 C31 C5 126.1(4) . . ?
C33 C32 C31 118.4(5) . . ?
C33 C32 H32 120.8 . . ?
C31 C32 H32 120.8 . . ?
C34 C33 C32 120.2(5) . . ?
C34 C33 H33 119.9 . . ?
C32 C33 H33 119.9 . . ?
C33 C34 C35 119.0(5) . . ?
C33 C34 H34 120.5 . . ?
C35 C34 H34 120.5 . . ?
N1 C35 C34 121.4(5) . . ?
N1 C35 H35 119.3 . . ?
C34 C35 H35 119.3 . . ?
N3 C41 C42 122.7(4) . . ?
N3 C41 C5 115.6(4) . . ?
C42 C41 C5 121.5(4) . . ?
C43 C42 C41 117.8(5) . . ?
C43 C42 H42 121.1 . . ?
C41 C42 H42 121.1 . . ?
C44 C43 C42 120.1(5) . . ?
C44 C43 H43 120.0 . . ?
C42 C43 H43 120.0 . . ?
C43 C44 C45 118.3(5) . . ?
C43 C44 H44 120.9 . . ?
C45 C44 H44 120.9 . . ?
N3 C45 C44 123.1(5) . . ?
N3 C45 H45 118.4 . . ?
C44 C45 H45 118.4 . . ?
N2 C51 C52 121.5(4) . . ?
N2 C51 C5 114.1(4) . . ?
C52 C51 C5 124.4(4) . . ?
C53 C52 C51 118.9(4) . . ?
C53 C52 H52 120.5 . . ?
C51 C52 H52 120.5 . . ?
C54 C53 C52 119.4(4) . . ?
C54 C53 H53 120.3 . . ?
C52 C53 H53 120.3 . . ?
C53 C54 C55 118.8(4) . . ?
C53 C54 H54 120.6 . . ?
C55 C54 H54 120.6 . . ?
N2 C55 C54 122.6(4) . . ?
N2 C55 H55 118.7 . . ?
C54 C55 H55 118.7 . . ?
C62 C61 C66 115.5(4) . . ?
C62 C61 B1 121.3(4) . . ?
C66 C61 B1 122.0(4) . . ?
C63 C62 C61 123.0(4) . . ?
C63 C62 H62 118.5 . . ?
C61 C62 H62 118.5 . . ?
C62 C63 C64 120.8(4) . . ?
C62 C63 C67 118.5(4) . . ?
C64 C63 C67 120.6(4) . . ?
C63 C64 C65 117.7(4) . . ?
C63 C64 H64 121.1 . . ?
C65 C64 H64 121.1 . . ?
C66 C65 C64 121.0(4) . . ?
C66 C65 C68 121.0(4) . . ?
C64 C65 C68 118.0(4) . . ?
C65 C66 C61 121.9(4) . . ?
C65 C66 H66 119.0 . . ?
C61 C66 H66 119.0 . . ?
F2 C67 F1 106.6(4) . . ?
F2 C67 F3 105.1(4) . . ?
F1 C67 F3 106.3(4) . . ?
F2 C67 C63 112.5(4) . . ?
F1 C67 C63 113.4(4) . . ?
F3 C67 C63 112.2(4) . . ?
F6 C68 F5 107.2(4) . . ?
F6 C68 F4 105.3(5) . . ?
F5 C68 F4 104.9(4) . . ?
F6 C68 C65 113.6(4) . . ?
F5 C68 C65 112.6(4) . . ?
F4 C68 C65 112.5(4) . . ?
C72 C71 C76 115.9(4) . . ?
C72 C71 B1 121.8(4) . . ?
C76 C71 B1 121.9(4) . . ?
C73 C72 C71 122.2(4) . . ?
C73 C72 H72 118.9 . . ?
C71 C72 H72 118.9 . . ?
C74 C73 C72 121.0(4) . . ?
C74 C73 C77 119.4(4) . . ?
C72 C73 C77 119.7(4) . . ?
C73 C74 C75 118.3(4) . . ?
C73 C74 H74 120.9 . . ?
C75 C74 H74 120.9 . . ?
C74 C75 C76 120.5(4) . . ?
C74 C75 C78 120.5(4) . . ?
C76 C75 C78 119.0(4) . . ?
C75 C76 C71 122.0(4) . . ?
C75 C76 H76 119.0 . . ?
C71 C76 H76 119.0 . . ?
F9 C77 F8 103.7(9) . . ?
F9 C77 F7 102.5(8) . . ?
F8 C77 F7 103.0(8) . . ?
F9 C77 C73 113.4(5) . . ?
F8 C77 C73 116.2(5) . . ?
F7 C77 C73 116.3(5) . . ?
F11 C78 F10 105.5(4) . . ?
F11 C78 F12 106.4(5) . . ?
F10 C78 F12 105.3(4) . . ?
F11 C78 C75 113.1(4) . . ?
F10 C78 C75 113.2(4) . . ?
F12 C78 C75 112.6(4) . . ?
C86 C81 C82 115.9(4) . . ?
C86 C81 B1 121.5(4) . . ?
C82 C81 B1 122.1(4) . . ?
C83 C82 C81 121.9(4) . . ?
C83 C82 H82 119.0 . . ?
C81 C82 H82 119.0 . . ?
C84 C83 C82 121.0(4) . . ?
C84 C83 C88 120.5(4) . . ?
C82 C83 C88 118.5(4) . . ?
C83 C84 C85 117.8(4) . . ?
C83 C84 H84 121.1 . . ?
C85 C84 H84 121.1 . . ?
C86 C85 C84 120.9(4) . . ?
C86 C85 C87 119.0(4) . . ?
C84 C85 C87 120.1(4) . . ?
C85 C86 C81 122.5(4) . . ?
C85 C86 H86 118.8 . . ?
C81 C86 H86 118.8 . . ?
F13 C87 F15 106.5(6) . . ?
F13 C87 F14 106.1(5) . . ?
F15 C87 F14 103.4(5) . . ?
F13 C87 C85 113.0(5) . . ?
F15 C87 C85 112.8(4) . . ?
F14 C87 C85 114.3(5) . . ?
F17 C88 F16 105.5(4) . . ?
F17 C88 F18 106.5(5) . . ?
F16 C88 F18 106.5(5) . . ?
F17 C88 C83 112.0(4) . . ?
F16 C88 C83 113.5(5) . . ?
F18 C88 C83 112.3(4) . . ?
C96 C91 C92 115.6(4) . . ?
C96 C91 B1 119.9(4) . . ?
C92 C91 B1 124.1(4) . . ?
C93 C92 C91 121.7(5) . . ?
C93 C92 H92 119.2 . . ?
C91 C92 H92 119.2 . . ?
C94 C93 C92 121.1(5) . . ?
C94 C93 C97 119.7(5) . . ?
C92 C93 C97 119.2(6) . . ?
C93 C94 C95 118.7(5) . . ?
C93 C94 H94 120.6 . . ?
C95 C94 H94 120.6 . . ?
C94 C95 C96 119.9(5) . . ?
C94 C95 C98 122.9(5) . . ?
C96 C95 C98 117.2(6) . . ?
C95 C96 C91 122.9(5) . . ?
C95 C96 H96 118.5 . . ?
C91 C96 H96 118.5 . . ?
F23 C97 F22 111.5(8) . . ?
F23 C97 F24 101.4(7) . . ?
F22 C97 F24 103.5(7) . . ?
F23 C97 C93 114.1(5) . . ?
F22 C97 C93 113.1(5) . . ?
F24 C97 C93 112.1(7) . . ?
F19 C98 F21 108.1(7) . . ?
F19 C98 F20 106.4(6) . . ?
F21 C98 F20 105.8(5) . . ?
F19 C98 C95 112.8(5) . . ?
F21 C98 C95 111.6(6) . . ?
F20 C98 C95 111.9(7) . . ?
C35 N1 C31 119.2(4) . . ?
C35 N1 Mo1 124.3(4) . . ?
C31 N1 Mo1 116.4(3) . . ?
C55 N2 C51 118.7(4) . . ?
C55 N2 Mo1 127.1(3) . . ?
C51 N2 Mo1 114.2(3) . . ?
C45 N3 C41 118.0(5) . . ?
C6 N4 C15 121.1(4) . . ?
C6 N4 C7 122.2(5) . . ?
C15 N4 C7 115.4(5) . . ?
C6 N5 C16 121.1(5) . . ?
C6 N5 C9 121.9(5) . . ?
C16 N5 C9 117.0(5) . . ?
C5 O1 Mo1 106.4(2) . . ?
C5 O1 H1 106(5) . . ?
Mo1 O1 H1 107(5) . . ?
C20 Mo1 C10 80.6(2) . . ?
C20 Mo1 N1 95.5(2) . . ?
C10 Mo1 N1 87.7(2) . . ?
C20 Mo1 O1 166.74(19) . . ?
C10 Mo1 O1 103.04(19) . . ?
N1 Mo1 O1 72.09(13) . . ?
C20 Mo1 C2 103.4(2) . . ?
C10 Mo1 C2 104.0(2) . . ?
N1 Mo1 C2 159.03(18) . . ?
O1 Mo1 C2 88.20(16) . . ?
C20 Mo1 N2 101.29(19) . . ?
C10 Mo1 N2 166.0(2) . . ?
N1 Mo1 N2 78.28(14) . . ?
O1 Mo1 N2 72.11(12) . . ?
C2 Mo1 N2 89.10(18) . . ?
C20 Mo1 C3 109.4(2) . . ?
C10 Mo1 C3 70.1(3) . . ?
N1 Mo1 C3 142.57(19) . . ?
O1 Mo1 C3 83.72(18) . . ?
C2 Mo1 C3 36.4(2) . . ?
N2 Mo1 C3 121.3(2) . . ?
C20 Mo1 C1 69.3(2) . . ?
C10 Mo1 C1 106.8(2) . . ?
N1 Mo1 C1 156.25(19) . . ?
O1 Mo1 C1 120.65(17) . . ?
C2 Mo1 C1 35.4(2) . . ?
N2 Mo1 C1 86.67(18) . . ?
C3 Mo1 C1 61.2(2) . . ?
C91 B1 C61 115.5(4) . . ?
C91 B1 C71 104.1(3) . . ?
C61 B1 C71 112.3(4) . . ?
C91 B1 C81 111.0(4) . . ?
C61 B1 C81 102.1(3) . . ?
C71 B1 C81 112.2(4) . . ?

loop_
_geom_bond_atom_site_label_1
_geom_bond_atom_site_label_2
_geom_bond_distance
_geom_bond_site_symmetry_2
_geom_bond_publ_flag
C1 C2 1.395(8) . ?
C1 Mo1 2.340(5) . ?
C1 H1A 0.9700 . ?
C1 H1B 0.9700 . ?
C2 C3 1.416(9) . ?
C2 C4 1.504(9) . ?
C2 Mo1 2.238(5) . ?
C3 Mo1 2.297(6) . ?
C3 H3A 0.9700 . ?
C3 H3B 0.9700 . ?
C4 H4A 0.9600 . ?
C4 H4B 0.9600 . ?
C4 H4C 0.9600 . ?
C5 O1 1.442(5) . ?
C5 C41 1.527(6) . ?
C5 C51 1.536(6) . ?
C5 C31 1.552(6) . ?
C6 O2 1.268(6) . ?
C6 N5 1.345(7) . ?
C6 N4 1.346(7) . ?
C7 C8 1.430(10) . ?
C7 N4 1.471(7) . ?
C7 H7A 0.9700 . ?
C7 H7B 0.9700 . ?
C8 C9 1.426(11) . ?
C8 H8A 0.9700 . ?
C8 H8B 0.9700 . ?
C9 N5 1.449(7) . ?
C9 H9A 0.9700 . ?
C9 H9B 0.9700 . ?
C10 O10 1.161(7) . ?
C10 Mo1 1.943(5) . ?
C11 Cl2 1.54(2) . ?
C11 Cl1 1.70(2) . ?
C11 H11A 0.9700 . ?
C11 H11B 0.9700 . ?
C12 Cl3 1.747(7) . ?
C12 Cl4 1.750(7) . ?
C12 H12A 0.9700 . ?
C12 H12B 0.9700 . ?
C15 N4 1.451(7) . ?
C15 H15A 0.9600 . ?
C15 H15B 0.9600 . ?
C15 H15C 0.9600 . ?
C16 N5 1.444(8) . ?
C16 H16A 0.9600 . ?
C16 H16B 0.9600 . ?
C16 H16C 0.9600 . ?
C20 O20 1.158(6) . ?
C20 Mo1 1.943(5) . ?
C31 N1 1.345(6) . ?
C31 C32 1.381(7) . ?
C32 C33 1.379(8) . ?
C32 H32 0.9300 . ?
C33 C34 1.362(9) . ?
C33 H33 0.9300 . ?
C34 C35 1.387(8) . ?
C34 H34 0.9300 . ?
C35 N1 1.343(6) . ?
C35 H35 0.9300 . ?
C41 N3 1.342(6) . ?
C41 C42 1.390(7) . ?
C42 C43 1.384(7) . ?
C42 H42 0.9300 . ?
C43 C44 1.370(8) . ?
C43 H43 0.9300 . ?
C44 C45 1.384(8) . ?
C44 H44 0.9300 . ?
C45 N3 1.334(7) . ?
C45 H45 0.9300 . ?
C51 N2 1.349(6) . ?
C51 C52 1.391(6) . ?
C52 C53 1.385(7) . ?
C52 H52 0.9300 . ?
C53 C54 1.375(7) . ?
C53 H53 0.9300 . ?
C54 C55 1.378(7) . ?
C54 H54 0.9300 . ?
C55 N2 1.340(6) . ?
C55 H55 0.9300 . ?
C61 C62 1.400(6) . ?
C61 C66 1.406(6) . ?
C61 B1 1.634(6) . ?
C62 C63 1.380(6) . ?
C62 H62 0.9300 . ?
C63 C64 1.390(7) . ?
C63 C67 1.503(7) . ?
C64 C65 1.395(7) . ?
C64 H64 0.9300 . ?
C65 C66 1.391(6) . ?
C65 C68 1.501(6) . ?
C66 H66 0.9300 . ?
C67 F2 1.333(6) . ?
C67 F1 1.334(6) . ?
C67 F3 1.341(6) . ?
C68 F6 1.319(6) . ?
C68 F5 1.327(6) . ?
C68 F4 1.336(6) . ?
C71 C72 1.397(6) . ?
C71 C76 1.402(6) . ?
C71 B1 1.644(6) . ?
C72 C73 1.392(6) . ?
C72 H72 0.9300 . ?
C73 C74 1.380(7) . ?
C73 C77 1.484(7) . ?
C74 C75 1.390(7) . ?
C74 H74 0.9300 . ?
C75 C76 1.399(6) . ?
C75 C78 1.489(7) . ?
C76 H76 0.9300 . ?
C77 F9 1.219(8) . ?
C77 F8 1.223(8) . ?
C77 F7 1.242(7) . ?
C78 F11 1.325(6) . ?
C78 F10 1.339(6) . ?
C78 F12 1.341(6) . ?
C81 C86 1.392(6) . ?
C81 C82 1.398(6) . ?
C81 B1 1.645(6) . ?
C82 C83 1.393(6) . ?
C82 H82 0.9300 . ?
C83 C84 1.383(7) . ?
C83 C88 1.502(7) . ?
C84 C85 1.387(7) . ?
C84 H84 0.9300 . ?
C85 C86 1.384(6) . ?
C85 C87 1.493(7) . ?
C86 H86 0.9300 . ?
C87 F13 1.311(7) . ?
C87 F15 1.313(7) . ?
C87 F14 1.317(6) . ?
C88 F17 1.318(6) . ?
C88 F16 1.319(6) . ?
C88 F18 1.324(7) . ?
C91 C96 1.392(7) . ?
C91 C92 1.403(7) . ?
C91 B1 1.632(6) . ?
C92 C93 1.389(7) . ?
C92 H92 0.9300 . ?
C93 C94 1.372(8) . ?
C93 C97 1.500(8) . ?
C94 C95 1.383(8) . ?
C94 H94 0.9300 . ?
C95 C96 1.390(7) . ?
C95 C98 1.507(9) . ?
C96 H96 0.9300 . ?
C97 F23 1.247(8) . ?
C97 F22 1.252(8) . ?
C97 F24 1.325(8) . ?
C98 F19 1.323(9) . ?
C98 F21 1.323(8) . ?
C98 F20 1.340(8) . ?
N1 Mo1 2.226(4) . ?
N2 Mo1 2.252(4) . ?
O1 Mo1 2.227(3) . ?
O1 H1 0.86(3) . ?
